data_8107538
loop_
_publ_author_name
'Wang, Hai-Ping'
'Chen, Lu'
'Liang, Jia-Jun'
'Huang, Guo-Peng'

_publ_section_title
;
 The crystal structure of
 (1-(pyridin-2-yl)-N-(pyridin-2-ylmethyl)-N-((1-(4-vinylbenzyl)-1H-benzo[d]imidazol-2-yl)methyl)methanamine-\k
 4 N,N&#x2032;,N&#x2033;,N&#x2034;)tris(nitrato-kO,O&#x2032;)-erbium(III),
 C29H27ErN8O9
;
_journal_issue 4
_journal_name_full 'Zeitschrift f\"ur Kristallographie - New Crystal Structures'
_journal_page_first 713
_journal_page_last 715
_journal_paper_doi 10.1515/ncrs-2023-0165
_journal_volume 238
_journal_year 2023
_chemical_formula_moiety 'C29 H27 Er N8 O9'
_chemical_formula_sum 'C29 H27 Er N8 O9'
_chemical_formula_weight 798.84
_chemical_name_systematic
;
(1-(pyridin-2-yl)-<i>N</i>-(pyridin-2-ylmethyl)-<i>N</i>-((1-(4-vinylbenzyl)-
1<i>H</i>-benzo[<i>d</i>]imidazol-2-yl)methyl)methanamine-k^4^<i>N</i>,
<i>N</i>',<i>N</i>'',<i>N</i>''')tri(nitrato-k<i>O</i>,<i>O</i>')-erbium(III)
;
_space_group_crystal_system triclinic
_space_group_IT_number 2
_space_group_name_Hall '-P 1'
_space_group_name_H-M_alt 'P -1'
_atom_sites_solution_hydrogens geom
_atom_sites_solution_primary dual
_cell_angle_alpha 80.130(2)
_cell_angle_beta 86.409(2)
_cell_angle_gamma 75.761(2)
_cell_formula_units_Z 2
_cell_length_a 8.6681(2)
_cell_length_b 13.0695(3)
_cell_length_c 14.1408(4)
_cell_measurement_reflns_used 13042
_cell_measurement_temperature 295.52(10)
_cell_measurement_theta_max 76.9330
_cell_measurement_theta_min 4.3680
_cell_volume 1529.43(7)
_computing_cell_refinement 'CrysAlisPro 1.171.41.122a (Rigaku OD, 2021)'
_computing_data_collection 'CrysAlisPro 1.171.41.122a (Rigaku OD, 2021)'
_computing_data_reduction 'CrysAlisPro 1.171.41.122a (Rigaku OD, 2021)'
_computing_molecular_graphics 'Olex2 1.5 (Dolomanov et al., 2009)'
_computing_publication_material 'Olex2 1.5 (Dolomanov et al., 2009)'
_computing_structure_refinement 'SHELXL 2018/3 (Sheldrick, 2015)'
_computing_structure_solution 'SHELXT 2018/2 (Sheldrick, 2018)'
_diffrn_ambient_environment air
_diffrn_ambient_temperature 295.52(10)
_diffrn_detector 'Hybrid Pixel Array Detector'
_diffrn_detector_area_resol_mean 10.0000
_diffrn_detector_type HyPix
_diffrn_measured_fraction_theta_full 0.997
_diffrn_measured_fraction_theta_max 0.927
_diffrn_measurement_details
;
List of Runs (angles in degrees, time in seconds):

  # Type    Start    End  Width  t~exp~   \w     \q     \k     \f   Frames
--------------------------------------------------------------------------
  1  \w    -18.00   7.00   0.50    0.17    --   48.55 -19.00 -90.00   50
  2  \w     40.00  65.00   0.50    0.69    --  108.86 -57.00-120.00   50
  3  \w     37.00  66.00   0.50    0.69    --  108.86 -57.00-150.00   58
  4  \w     87.00 177.00   0.50    0.69    --  108.86  77.00 -60.00  180
  5  \w    102.00 164.00   0.50    0.69    --  108.86 113.00 -97.00  124
  6  \w     -6.00  19.00   0.50    0.17    --  -48.55  57.00-120.00   50
  7  \w    -22.00  27.00   0.50    0.17    --  -48.55  19.00-180.00   98
  8  \w    -63.00 -31.00   0.50    0.17    --  -48.55  57.00-120.00   64
  9  \w    -26.00  27.00   0.50    0.17    --  -48.55  19.00 -30.00  106
 10  \w    -42.00  14.00   0.50    0.17    --  -48.55  38.00  60.00  112
 11  \w    -84.00 -19.00   0.50    0.69    --  -91.75 125.00  30.00  130
 12  \w    -83.00 -19.00   0.50    0.69    --  -91.75 125.00   0.00  128
 13  \w    -80.00 -40.00   0.50    0.69    --  -91.75 125.00 -30.00   80
 14  \w    -70.00 -42.00   0.50    0.69    --  -91.75 113.00 -97.00   56
 15  \w    -71.00 -19.00   0.50    0.69    --  -91.75 125.00-120.00  104
 16  \w    -76.00  -8.00   0.50    0.17    --  -48.55 113.00 -97.00  136
 17  \w    -56.00 -31.00   0.50    0.69    --  -91.75  57.00-180.00   50
 18  \w    -58.00 -23.00   0.50    0.69    --  -91.75  57.00 120.00   70
 19  \w     36.00  70.00   0.50    0.69    --  108.86 -99.00-150.00   68
 20  \w     49.00  97.00   0.50    0.69    --  108.86-125.00   0.00   96
 21  \w     80.00 112.00   0.50    0.69    --  108.86-125.00  30.00   64
 22  \w     76.00 108.00   0.50    0.69    --  108.86-109.00 -63.12   64
 23  \w     37.00  73.00   0.50    0.69    --  108.86-125.00  30.00   72
 24  \w     67.00 112.00   0.50    0.69    --  108.86-125.00 150.00   90
 25  \w     81.00 107.00   0.50    0.69    --  108.86-113.00 171.00   52
 26  \w     81.00 106.00   0.50    0.69    --  108.86 -99.00 120.00   50
 27  \w     44.00  74.00   0.50    0.17    --   48.55-113.00 171.00   60
 28  \w     53.00 102.00   0.50    0.69    --  108.86 -99.00  60.00   98
 29  \w     66.00 102.00   0.50    0.69    --  108.86 -99.00-120.00   72
 30  \w     74.00 100.00   0.50    0.69    --  108.86 -99.00-150.00   52
 31  \w     65.00 105.00   0.50    0.69    --  108.86 -99.00-180.00   80
 32  \w   -114.00 -73.00   0.50    0.17    --  -48.55-125.00 -30.00   82
 33  \w   -117.00 -91.00   0.50    0.17    --  -48.55-125.00-150.00   52
 34  \w   -152.00 -92.00   0.50    0.69    --  -91.75 -99.00-120.00  120
 35  \w   -126.00 -85.00   0.50    0.69    --  -91.75-113.00 171.00   82
 36  \w   -149.00 -92.00   0.50    0.69    --  -91.75 -19.00  30.00  114
 37  \w   -151.00 -73.00   0.50    0.69    --  -91.75 -77.00 120.00  156
 38  \w   -147.00 -77.00   0.50    0.69    --  -91.75 -57.00-120.00  140
 39  \w   -105.00 -76.00   0.50    0.69    --  -91.75 -77.00-150.00   58
 40  \w   -145.00-119.00   0.50    0.69    --  -91.75 -77.00-150.00   52
;
_diffrn_measurement_device 'four-circle diffractometer'
_diffrn_measurement_device_type 'XtaLAB Synergy, Dualflex, HyPix'
_diffrn_measurement_method '\w scans'
_diffrn_orient_matrix_type 'CrysAlisPro convention (1999,Acta A55,543-557)'
_diffrn_orient_matrix_UB_11 -0.0539292000
_diffrn_orient_matrix_UB_12 -0.0726051000
_diffrn_orient_matrix_UB_13 0.0868258000
_diffrn_orient_matrix_UB_21 0.1077632000
_diffrn_orient_matrix_UB_22 0.0336937000
_diffrn_orient_matrix_UB_23 0.0654478000
_diffrn_orient_matrix_UB_31 -0.1382595000
_diffrn_orient_matrix_UB_32 0.0936878000
_diffrn_orient_matrix_UB_33 0.0202904000
_diffrn_radiation_monochromator mirror
_diffrn_radiation_probe x-ray
_diffrn_radiation_type 'Cu K\a'
_diffrn_radiation_wavelength 1.54184
_diffrn_reflns_av_R_equivalents 0.0459
_diffrn_reflns_av_unetI/netI 0.0449
_diffrn_reflns_Laue_measured_fraction_full 0.997
_diffrn_reflns_Laue_measured_fraction_max 0.927
_diffrn_reflns_limit_h_max 10
_diffrn_reflns_limit_h_min -10
_diffrn_reflns_limit_k_max 16
_diffrn_reflns_limit_k_min -15
_diffrn_reflns_limit_l_max 17
_diffrn_reflns_limit_l_min -17
_diffrn_reflns_number 18450
_diffrn_reflns_point_group_measured_fraction_full 0.997
_diffrn_reflns_point_group_measured_fraction_max 0.927
_diffrn_reflns_theta_full 67.684
_diffrn_reflns_theta_max 77.532
_diffrn_reflns_theta_min 3.535
_diffrn_source 'micro-focus sealed X-ray tube'
_diffrn_source_type 'PhotonJet (Cu) X-ray Source'
_exptl_absorpt_coefficient_mu 5.681
_exptl_absorpt_correction_T_max 1.00000
_exptl_absorpt_correction_T_min 0.34353
_exptl_absorpt_correction_type multi-scan
_exptl_absorpt_process_details
;
CrysAlisPro 1.171.41.122a (Rigaku Oxford Diffraction, 2021)
Empirical absorption correction using spherical harmonics,
implemented in SCALE3 ABSPACK scaling algorithm.
;
_exptl_crystal_colour 'clear light colourless'
_exptl_crystal_colour_lustre clear
_exptl_crystal_colour_modifier light
_exptl_crystal_colour_primary colourless
_exptl_crystal_density_diffrn 1.735
_exptl_crystal_description block
_exptl_crystal_F_000 794
_exptl_crystal_size_max 0.1
_exptl_crystal_size_mid 0.02
_exptl_crystal_size_min 0.02
_refine_diff_density_max 1.398
_refine_diff_density_min -0.953
_refine_diff_density_rms 0.102
_refine_ls_extinction_coef .
_refine_ls_extinction_method none
_refine_ls_goodness_of_fit_ref 1.058
_refine_ls_hydrogen_treatment constr
_refine_ls_matrix_type full
_refine_ls_number_parameters 434
_refine_ls_number_reflns 6022
_refine_ls_number_restraints 601
_refine_ls_restrained_S_all 1.008
_refine_ls_R_factor_all 0.0413
_refine_ls_R_factor_gt 0.0382
_refine_ls_shift/su_max 0.001
_refine_ls_shift/su_mean 0.000
_refine_ls_structure_factor_coef Fsqd
_refine_ls_weighting_details 'w=1/[\s^2^(Fo^2^)+(0.0561P)^2^+2.1759P] where P=(Fo^2^+2Fc^2^)/3'
_refine_ls_weighting_scheme calc
_refine_ls_wR_factor_gt 0.1091
_refine_ls_wR_factor_ref 0.1110
_reflns_Friedel_coverage 0.000
_reflns_Friedel_fraction_full .
_reflns_Friedel_fraction_max .
_reflns_number_gt 5507
_reflns_number_total 6022
_reflns_threshold_expression 'I > 2\s(I)'
_cod_data_source_file suppl_j_ncrs-2023-0165_suppl.cif
_cod_data_source_block exp_4996_auto
_cod_database_code 8107538
_shelx_space_group_comment
;
The symmetry employed for this shelxl refinement is uniquely defined
by the following loop, which should always be used as a source of
symmetry information in preference to the above space-group names.
They are only intended as comments.
;
_shelx_estimated_absorpt_t_max 0.895
_shelx_estimated_absorpt_t_min 0.600
_olex2_refinement_description
;
1. Restrained distances
 O9-O10
 2.16 with sigma of 0.02
 O9A-N7 \\sim O9-N7
 with sigma of 0.02
2. Uiso/Uaniso restraints and constraints
N7 \\sim O8 \\sim O9 \\sim O10: within 2A with sigma of 0.01 and sigma for
terminal atoms of 0.02 within 2A
N7 \\sim O8 \\sim O9A \\sim O10: within 2A with sigma of 0.01 and sigma for
terminal atoms of 0.02 within 2A
3. Rigid body (RIGU) restrains
 All non-hydrogen atoms
 with sigma for 1-2 distances of 0.01 and sigma for 1-3 distances of 0.02
4. Others
 Sof(O9A)=1-FVAR(1)
 Sof(O9)=FVAR(1)
5.a Secondary CH2 refined with riding coordinates:
 C9(H9A,H9B), C17(H17A,H17B), C18(H18A,H18B), C24(H24A,H24B)
5.b Aromatic/amide H refined with riding coordinates:
 C2(H2), C4(H4), C5(H5), C7(H7), C8(H8), C11(H11), C12(H12), C13(H13),
 C14(H14), C20(H20), C21(H21), C22(H22), C23(H23), C26(H26), C27(H27), C28(H28),
  C29(H29)
5.c X=CH2 refined with riding coordinates:
 C1(H1A,H1B)
;
_olex2_submission_special_instructions 'No special instructions were received'
_oxdiff_exptl_absorpt_empirical_details
;
Empirical correction (ABSPACK) includes:
- Absorption correction using spherical harmonics
- Frame scaling
;
_oxdiff_exptl_absorpt_empirical_full_max 2.281
_oxdiff_exptl_absorpt_empirical_full_min 0.585

loop_
_space_group_symop_operation_xyz
'x, y, z'
'-x, -y, -z'

loop_
_atom_site_label
_atom_site_type_symbol
_atom_site_fract_x
_atom_site_fract_y
_atom_site_fract_z
_atom_site_U_iso_or_equiv
_atom_site_adp_type
_atom_site_occupancy
_atom_site_site_symmetry_order
_atom_site_calc_flag
_atom_site_refinement_flags_posn
_atom_site_refinement_flags_adp
_atom_site_refinement_flags_occupancy
_atom_site_disorder_assembly
_atom_site_disorder_group
C1 C 0.8448(12) 0.9216(8) 0.4740(7) 0.111(3) Uani 1 1 d . . . . .
H1A H 0.871467 0.858660 0.447951 0.133 Uiso 1 1 calc R U . . .
H1B H 0.838069 0.987073 0.434329 0.133 Uiso 1 1 calc R U . . .
C2 C 0.8181(11) 0.9182(7) 0.5618(6) 0.098(2) Uani 1 1 d . . . . .
H2 H 0.791987 0.983426 0.584006 0.118 Uiso 1 1 calc R U . . .
C3 C 0.8237(7) 0.8192(5) 0.6365(5) 0.0676(14) Uani 1 1 d . . . . .
C4 C 0.7835(8) 0.8314(5) 0.7307(5) 0.0686(14) Uani 1 1 d . . . . .
H4 H 0.758163 0.899767 0.746692 0.082 Uiso 1 1 calc R U . . .
C5 C 0.7798(7) 0.7462(4) 0.8012(4) 0.0586(12) Uani 1 1 d . . . . .
H5 H 0.751604 0.758048 0.863664 0.070 Uiso 1 1 calc R U . . .
C6 C 0.8173(5) 0.6420(4) 0.7816(4) 0.0514(11) Uani 1 1 d . . . . .
C7 C 0.8591(6) 0.6283(5) 0.6876(5) 0.0660(14) Uani 1 1 d . . . . .
H7 H 0.885650 0.559776 0.671837 0.079 Uiso 1 1 calc R U . . .
C8 C 0.8618(7) 0.7161(6) 0.6161(5) 0.0731(16) Uani 1 1 d . . . . .
H8 H 0.889776 0.704945 0.553439 0.088 Uiso 1 1 calc R U . . .
C9 C 0.8088(5) 0.5489(4) 0.8594(4) 0.0548(11) Uani 1 1 d . . . . .
H9A H 0.902878 0.491364 0.855164 0.066 Uiso 1 1 calc R U . . .
H9B H 0.807187 0.570796 0.921672 0.066 Uiso 1 1 calc R U . . .
C10 C 0.5111(5) 0.5628(4) 0.8729(3) 0.0445(9) Uani 1 1 d . . . . .
C11 C 0.4553(6) 0.6526(4) 0.9170(4) 0.0601(13) Uani 1 1 d . . . . .
H11 H 0.523979 0.687776 0.938614 0.072 Uiso 1 1 calc R U . . .
C12 C 0.2927(7) 0.6864(5) 0.9270(4) 0.0651(14) Uani 1 1 d . . . . .
H12 H 0.249837 0.745907 0.956301 0.078 Uiso 1 1 calc R U . . .
C13 C 0.1906(6) 0.6334(5) 0.8940(4) 0.0615(13) Uani 1 1 d . . . . .
H13 H 0.081308 0.658600 0.901859 0.074 Uiso 1 1 calc R U . . .
C14 C 0.2471(5) 0.5447(4) 0.8501(4) 0.0529(11) Uani 1 1 d . . . . .
H14 H 0.177931 0.510798 0.827181 0.064 Uiso 1 1 calc R U . . .
C15 C 0.4116(5) 0.5075(3) 0.8414(3) 0.0433(9) Uani 1 1 d . . . . .
C16 C 0.6531(5) 0.4264(3) 0.8093(3) 0.0432(9) Uani 1 1 d . . . . .
C17 C 0.7905(5) 0.3445(4) 0.7797(4) 0.0521(11) Uani 1 1 d . . . . .
H17A H 0.874875 0.378307 0.752744 0.063 Uiso 1 1 calc R U . . .
H17B H 0.831511 0.292278 0.835243 0.063 Uiso 1 1 calc R U . . .
C18 C 0.8522(5) 0.1857(4) 0.7084(4) 0.0503(10) Uani 1 1 d . . . . .
H18A H 0.960601 0.194068 0.705514 0.060 Uiso 1 1 calc R U . . .
H18B H 0.836030 0.156240 0.652386 0.060 Uiso 1 1 calc R U . . .
C19 C 0.8279(5) 0.1105(4) 0.7974(4) 0.0467(10) Uani 1 1 d . . . . .
C20 C 0.9483(6) 0.0245(4) 0.8352(4) 0.0596(12) Uani 1 1 d . . . . .
H20 H 1.049196 0.013443 0.806395 0.071 Uiso 1 1 calc R U . . .
C21 C 0.9184(7) -0.0440(5) 0.9149(5) 0.0737(16) Uani 1 1 d . . . . .
H21 H 0.997039 -0.103486 0.939281 0.088 Uiso 1 1 calc R U . . .
C22 C 0.7707(7) -0.0235(5) 0.9581(5) 0.0714(15) Uani 1 1 d . . . . .
H22 H 0.748110 -0.068006 1.013209 0.086 Uiso 1 1 calc R U . . .
C23 C 0.6569(6) 0.0634(5) 0.9190(4) 0.0618(13) Uani 1 1 d . . . . .
H23 H 0.557894 0.077365 0.949925 0.074 Uiso 1 1 calc R U . . .
C24 C 0.7384(6) 0.3586(4) 0.6123(4) 0.0566(12) Uani 1 1 d . . . . .
H24A H 0.845511 0.365766 0.594222 0.068 Uiso 1 1 calc R U . . .
H24B H 0.671845 0.429461 0.615654 0.068 Uiso 1 1 calc R U . . .
C25 C 0.6763(6) 0.3113(4) 0.5375(4) 0.0513(11) Uani 1 1 d . . . . .
C26 C 0.7283(7) 0.3251(5) 0.4423(4) 0.0703(15) Uani 1 1 d . . . . .
H26 H 0.800502 0.366953 0.422083 0.084 Uiso 1 1 calc R U . . .
C27 C 0.6702(9) 0.2754(6) 0.3781(4) 0.0832(19) Uani 1 1 d . . . . .
H27 H 0.705301 0.281974 0.314314 0.100 Uiso 1 1 calc R U . . .
C28 C 0.5617(8) 0.2168(6) 0.4090(4) 0.0768(17) Uani 1 1 d . . . . .
H28 H 0.520926 0.183219 0.366843 0.092 Uiso 1 1 calc R U . . .
C29 C 0.5136(7) 0.2084(5) 0.5037(4) 0.0625(13) Uani 1 1 d . . . . .
H29 H 0.439044 0.168476 0.524244 0.075 Uiso 1 1 calc R U . . .
Er1 Er 0.45474(2) 0.26069(2) 0.74200(2) 0.03808(10) Uani 1 1 d . . . . .
N1 N 0.5048(4) 0.4195(3) 0.8026(3) 0.0428(8) Uani 1 1 d . . . . .
N2 N 0.7401(4) 0.2908(3) 0.7078(3) 0.0432(8) Uani 1 1 d . . . . .
N3 N 0.5678(5) 0.2543(3) 0.5686(3) 0.0506(9) Uani 1 1 d . . . . .
N4 N 0.6801(4) 0.1306(3) 0.8376(3) 0.0477(8) Uani 1 1 d . . . . .
N5 N 0.2249(5) 0.2949(3) 0.8996(3) 0.0493(9) Uani 1 1 d . . . . .
N6 N 0.3993(5) 0.0486(3) 0.7520(3) 0.0575(10) Uani 1 1 d . . . . .
N7 N 0.2249(5) 0.3825(4) 0.6079(3) 0.0569(10) Uani 1 1 d D U . . .
N8 N 0.6654(4) 0.5097(3) 0.8507(3) 0.0474(8) Uani 1 1 d . . . . .
O2 O 0.3686(4) 0.2524(3) 0.9182(2) 0.0546(8) Uani 1 1 d . . . . .
O3 O 0.1207(5) 0.3028(4) 0.9615(3) 0.0841(13) Uani 1 1 d . . . . .
O4 O 0.1940(4) 0.3290(3) 0.8128(2) 0.0500(7) Uani 1 1 d . . . . .
O5 O 0.3259(5) 0.1152(3) 0.8041(3) 0.0618(9) Uani 1 1 d . . . . .
O6 O 0.3717(7) -0.0382(4) 0.7568(4) 0.0972(17) Uani 1 1 d . . . . .
O7 O 0.5021(4) 0.0800(3) 0.6948(3) 0.0599(9) Uani 1 1 d . . . . .
O8 O 0.2364(4) 0.2837(3) 0.6340(2) 0.0522(7) Uani 1 1 d . U . . .
O9 O 0.143(6) 0.438(2) 0.540(3) 0.069(7) Uani 0.40(12) 1 d D U P A 1
O9A O 0.105(3) 0.4373(18) 0.566(3) 0.078(4) Uani 0.60(12) 1 d D U P A 2
O10 O 0.3288(4) 0.4208(3) 0.6400(3) 0.0587(8) Uani 1 1 d D U . . .

loop_
_atom_site_aniso_label
_atom_site_aniso_U_11
_atom_site_aniso_U_22
_atom_site_aniso_U_33
_atom_site_aniso_U_23
_atom_site_aniso_U_13
_atom_site_aniso_U_12
C1 0.134(7) 0.107(6) 0.105(6) -0.020(5) 0.025(6) -0.058(6)
C2 0.116(6) 0.111(6) 0.084(5) -0.025(4) 0.002(4) -0.050(5)
C3 0.064(3) 0.076(4) 0.072(4) -0.012(3) -0.005(3) -0.034(3)
C4 0.078(4) 0.055(3) 0.076(4) -0.015(3) -0.008(3) -0.017(3)
C5 0.065(3) 0.057(3) 0.057(3) -0.016(2) -0.010(2) -0.015(2)
C6 0.036(2) 0.054(3) 0.070(3) -0.022(2) -0.007(2) -0.0139(18)
C7 0.056(3) 0.070(3) 0.084(4) -0.038(3) 0.009(3) -0.024(3)
C8 0.063(3) 0.097(4) 0.073(4) -0.030(3) 0.012(3) -0.038(3)
C9 0.041(2) 0.053(3) 0.076(3) -0.020(2) -0.013(2) -0.0140(19)
C10 0.040(2) 0.048(2) 0.048(2) -0.0140(18) -0.0021(17) -0.0091(17)
C11 0.055(3) 0.060(3) 0.071(3) -0.031(3) -0.005(2) -0.011(2)
C12 0.056(3) 0.066(3) 0.076(4) -0.037(3) 0.004(3) -0.004(2)
C13 0.042(2) 0.071(3) 0.071(3) -0.030(3) 0.009(2) -0.004(2)
C14 0.036(2) 0.059(3) 0.066(3) -0.020(2) 0.002(2) -0.0108(19)
C15 0.038(2) 0.046(2) 0.047(2) -0.0122(18) 0.0008(17) -0.0083(17)
C16 0.0345(19) 0.044(2) 0.054(2) -0.0143(18) -0.0027(17) -0.0115(16)
C17 0.034(2) 0.045(2) 0.081(3) -0.020(2) -0.002(2) -0.0104(17)
C18 0.038(2) 0.049(2) 0.065(3) -0.017(2) 0.009(2) -0.0077(18)
C19 0.036(2) 0.046(2) 0.060(3) -0.0175(19) 0.0001(18) -0.0092(17)
C20 0.041(2) 0.058(3) 0.077(4) -0.017(3) -0.006(2) -0.004(2)
C21 0.063(3) 0.057(3) 0.091(4) 0.000(3) -0.021(3) 0.002(3)
C22 0.066(3) 0.065(3) 0.076(4) 0.008(3) -0.011(3) -0.012(3)
C23 0.049(3) 0.070(3) 0.061(3) 0.003(2) 0.001(2) -0.014(2)
C24 0.051(3) 0.050(2) 0.071(3) -0.008(2) 0.012(2) -0.018(2)
C25 0.048(2) 0.047(2) 0.052(3) -0.0005(19) 0.012(2) -0.0074(19)
C26 0.068(3) 0.071(3) 0.062(3) 0.006(3) 0.023(3) -0.018(3)
C27 0.088(4) 0.108(5) 0.044(3) -0.007(3) 0.017(3) -0.014(4)
C28 0.071(4) 0.112(5) 0.047(3) -0.024(3) 0.005(3) -0.015(3)
C29 0.060(3) 0.083(4) 0.051(3) -0.024(3) 0.010(2) -0.024(3)
Er1 0.03125(14) 0.04408(15) 0.04106(15) -0.01074(10) 0.00294(9) -0.01133(9)
N1 0.0321(16) 0.0465(19) 0.053(2) -0.0153(16) 0.0010(14) -0.0101(14)
N2 0.0317(16) 0.0408(17) 0.059(2) -0.0149(15) 0.0061(15) -0.0097(13)
N3 0.046(2) 0.059(2) 0.049(2) -0.0130(17) 0.0083(16) -0.0156(17)
N4 0.0373(17) 0.052(2) 0.052(2) -0.0047(17) 0.0013(15) -0.0106(15)
N5 0.049(2) 0.053(2) 0.048(2) -0.0178(17) 0.0105(17) -0.0116(17)
N6 0.067(3) 0.053(2) 0.058(2) -0.0178(19) 0.012(2) -0.0230(19)
N7 0.052(2) 0.063(2) 0.054(2) -0.0187(18) -0.0072(18) -0.0034(18)
N8 0.0334(16) 0.0482(19) 0.065(2) -0.0206(17) -0.0057(16) -0.0095(14)
O2 0.0522(18) 0.063(2) 0.0514(18) -0.0153(15) -0.0036(15) -0.0142(15)
O3 0.077(3) 0.106(3) 0.057(2) -0.016(2) 0.032(2) -0.005(2)
O4 0.0424(15) 0.065(2) 0.0429(17) -0.0143(14) 0.0043(13) -0.0106(14)
O5 0.069(2) 0.059(2) 0.065(2) -0.0218(17) 0.0199(18) -0.0276(17)
O6 0.124(4) 0.060(2) 0.123(4) -0.035(3) 0.038(3) -0.047(3)
O7 0.065(2) 0.0549(19) 0.063(2) -0.0170(16) 0.0141(17) -0.0172(16)
O8 0.0451(16) 0.064(2) 0.0512(18) -0.0179(15) -0.0043(13) -0.0134(14)
O9 0.071(11) 0.065(8) 0.059(11) -0.012(7) -0.031(9) 0.014(8)
O9A 0.060(7) 0.089(7) 0.074(8) -0.023(6) -0.019(7) 0.011(5)
O10 0.063(2) 0.0516(18) 0.061(2) -0.0083(15) -0.0138(16) -0.0106(15)

loop_
_atom_type_symbol
_atom_type_description
_atom_type_scat_dispersion_real
_atom_type_scat_dispersion_imag
_atom_type_scat_source
C C 0.0181 0.0091 'International Tables Vol C Tables 4.2.6.8 and 6.1.1.4'
H H 0.0000 0.0000 'International Tables Vol C Tables 4.2.6.8 and 6.1.1.4'
Er Er -9.4367 3.9380 'International Tables Vol C Tables 4.2.6.8 and 6.1.1.4'
N N 0.0311 0.0180 'International Tables Vol C Tables 4.2.6.8 and 6.1.1.4'
O O 0.0492 0.0322 'International Tables Vol C Tables 4.2.6.8 and 6.1.1.4'

loop_
_geom_angle_atom_site_label_1
_geom_angle_atom_site_label_2
_geom_angle_atom_site_label_3
_geom_angle
_geom_angle_site_symmetry_1
_geom_angle_site_symmetry_3
H1A C1 H1B 120.0 . .
C2 C1 H1A 120.0 . .
C2 C1 H1B 120.0 . .
C1 C2 H2 116.5 . .
C1 C2 C3 127.0(9) . .
C3 C2 H2 116.5 . .
C4 C3 C2 118.8(6) . .
C8 C3 C2 124.1(6) . .
C8 C3 C4 117.0(6) . .
C3 C4 H4 118.9 . .
C5 C4 C3 122.1(5) . .
C5 C4 H4 118.9 . .
C4 C5 H5 119.3 . .
C4 C5 C6 121.4(5) . .
C6 C5 H5 119.3 . .
C5 C6 C9 121.0(5) . .
C7 C6 C5 117.2(5) . .
C7 C6 C9 121.9(5) . .
C6 C7 H7 119.6 . .
C6 C7 C8 120.9(5) . .
C8 C7 H7 119.6 . .
C3 C8 C7 121.4(6) . .
C3 C8 H8 119.3 . .
C7 C8 H8 119.3 . .
C6 C9 H9A 109.4 . .
C6 C9 H9B 109.4 . .
H9A C9 H9B 108.0 . .
N8 C9 C6 111.2(4) . .
N8 C9 H9A 109.4 . .
N8 C9 H9B 109.4 . .
C15 C10 C11 123.2(4) . .
C15 C10 N8 106.0(4) . .
N8 C10 C11 130.8(4) . .
C10 C11 H11 121.9 . .
C12 C11 C10 116.2(5) . .
C12 C11 H11 121.9 . .
C11 C12 H12 119.3 . .
C11 C12 C13 121.5(5) . .
C13 C12 H12 119.3 . .
C12 C13 H13 119.1 . .
C14 C13 C12 121.9(5) . .
C14 C13 H13 119.1 . .
C13 C14 H14 121.2 . .
C13 C14 C15 117.6(5) . .
C15 C14 H14 121.2 . .
C10 C15 C14 119.6(4) . .
C10 C15 N1 109.1(4) . .
C14 C15 N1 131.3(4) . .
N1 C16 C17 121.8(4) . .
N1 C16 N8 113.5(4) . .
N8 C16 C17 124.5(4) . .
C16 C17 H17A 109.7 . .
C16 C17 H17B 109.7 . .
H17A C17 H17B 108.2 . .
N2 C17 C16 109.7(4) . .
N2 C17 H17A 109.7 . .
N2 C17 H17B 109.7 . .
H18A C18 H18B 108.1 . .
C19 C18 H18A 109.5 . .
C19 C18 H18B 109.5 . .
N2 C18 H18A 109.5 . .
N2 C18 H18B 109.5 . .
N2 C18 C19 110.5(4) . .
C20 C19 C18 122.2(4) . .
N4 C19 C18 115.7(4) . .
N4 C19 C20 122.1(5) . .
C19 C20 H20 120.0 . .
C21 C20 C19 119.9(5) . .
C21 C20 H20 120.0 . .
C20 C21 H21 120.6 . .
C20 C21 C22 118.9(5) . .
C22 C21 H21 120.6 . .
C21 C22 H22 120.5 . .
C23 C22 C21 118.9(6) . .
C23 C22 H22 120.5 . .
C22 C23 H23 118.1 . .
N4 C23 C22 123.9(5) . .
N4 C23 H23 118.1 . .
H24A C24 H24B 108.0 . .
C25 C24 H24A 109.4 . .
C25 C24 H24B 109.4 . .
N2 C24 H24A 109.4 . .
N2 C24 H24B 109.4 . .
N2 C24 C25 111.1(4) . .
C26 C25 C24 121.9(5) . .
N3 C25 C24 115.8(4) . .
N3 C25 C26 122.2(5) . .
C25 C26 H26 120.7 . .
C27 C26 C25 118.6(6) . .
C27 C26 H26 120.7 . .
C26 C27 H27 120.2 . .
C28 C27 C26 119.5(5) . .
C28 C27 H27 120.2 . .
C27 C28 H28 120.7 . .
C27 C28 C29 118.5(6) . .
C29 C28 H28 120.7 . .
C28 C29 H29 118.0 . .
N3 C29 C28 124.0(6) . .
N3 C29 H29 118.0 . .
N1 Er1 N2 64.81(11) . .
N1 Er1 N3 110.25(13) . .
N1 Er1 N4 93.00(12) . .
N1 Er1 N6 157.62(13) . .
N1 Er1 N7 95.10(12) . .
N1 Er1 O2 70.97(12) . .
N2 Er1 N6 120.22(12) . .
N2 Er1 N7 114.95(13) . .
N3 Er1 N2 63.06(12) . .
N3 Er1 N6 89.99(12) . .
N3 Er1 N7 69.70(13) . .
N4 Er1 N2 62.54(12) . .
N4 Er1 N3 100.79(13) . .
N4 Er1 N6 73.25(13) . .
N4 Er1 N7 169.22(12) . .
N4 Er1 O2 73.44(12) . .
N7 Er1 N6 101.05(14) . .
O2 Er1 N2 113.54(12) . .
O2 Er1 N3 174.22(12) . .
O2 Er1 N6 87.95(12) . .
O2 Er1 N7 116.01(12) . .
O4 Er1 N1 80.02(11) . .
O4 Er1 N2 144.82(11) . .
O4 Er1 N3 135.00(12) . .
O4 Er1 N4 122.90(12) . .
O4 Er1 N6 92.54(12) . .
O4 Er1 N7 65.72(12) . .
O4 Er1 O2 50.55(11) . .
O4 Er1 O5 69.04(12) . .
O4 Er1 O7 116.23(12) . .
O5 Er1 N1 136.38(12) . .
O5 Er1 N2 139.14(12) . .
O5 Er1 N3 113.37(12) . .
O5 Er1 N4 79.72(13) . .
O5 Er1 N6 25.47(11) . .
O5 Er1 N7 99.10(14) . .
O5 Er1 O2 65.71(12) . .
O5 Er1 O7 51.05(11) . .
O7 Er1 N1 160.61(13) . .
O7 Er1 N2 98.47(11) . .
O7 Er1 N3 66.70(12) . .
O7 Er1 N4 69.59(13) . .
O7 Er1 N6 25.58(11) . .
O7 Er1 N7 101.24(13) . .
O7 Er1 O2 110.17(12) . .
O8 Er1 N1 120.19(12) . .
O8 Er1 N2 130.71(12) . .
O8 Er1 N3 70.86(12) . .
O8 Er1 N4 146.76(12) . .
O8 Er1 N6 74.61(13) . .
O8 Er1 N7 26.45(12) . .
O8 Er1 O2 113.71(11) . .
O8 Er1 O4 66.65(11) . .
O8 Er1 O5 74.92(13) . .
O8 Er1 O7 77.78(12) . .
O10 Er1 N1 70.55(12) . .
O10 Er1 N2 94.35(12) . .
O10 Er1 N3 70.72(13) . .
O10 Er1 N4 156.23(13) . .
O10 Er1 N6 127.43(13) . .
O10 Er1 N7 26.61(13) . .
O10 Er1 O2 114.73(12) . .
O10 Er1 O4 72.35(12) . .
O10 Er1 O5 124.04(14) . .
O10 Er1 O7 122.88(13) . .
O10 Er1 O8 53.00(12) . .
C15 N1 Er1 136.1(3) . .
C16 N1 C15 104.7(3) . .
C16 N1 Er1 119.0(3) . .
C17 N2 C18 108.4(4) . .
C17 N2 C24 109.0(4) . .
C17 N2 Er1 112.9(3) . .
C18 N2 C24 111.2(4) . .
C18 N2 Er1 108.3(3) . .
C24 N2 Er1 107.0(3) . .
C25 N3 Er1 117.6(3) . .
C29 N3 C25 117.1(4) . .
C29 N3 Er1 124.8(3) . .
C19 N4 C23 116.2(4) . .
C19 N4 Er1 119.0(3) . .
C23 N4 Er1 123.5(3) . .
O2 N5 Er1 60.8(2) . .
O3 N5 Er1 173.3(4) . .
O3 N5 O2 122.6(4) . .
O3 N5 O4 121.3(4) . .
O4 N5 Er1 55.67(19) . .
O4 N5 O2 116.1(4) . .
O5 N6 Er1 56.4(2) . .
O6 N6 Er1 178.1(4) . .
O6 N6 O5 121.9(4) . .
O6 N6 O7 123.0(4) . .
O7 N6 Er1 58.6(2) . .
O7 N6 O5 115.1(4) . .
O8 N7 Er1 59.3(2) . .
O8 N7 O10 116.2(4) . .
O9 N7 Er1 171(3) . .
O9 N7 O8 124.2(14) . .
O9 N7 O10 118.0(16) . .
O9A N7 Er1 167(2) . .
O9A N7 O8 119.0(15) . .
O9A N7 O10 123.9(13) . .
O10 N7 Er1 57.1(2) . .
C10 N8 C9 124.8(4) . .
C16 N8 C9 128.1(4) . .
C16 N8 C10 106.6(3) . .
N5 O2 Er1 93.7(3) . .
N5 O4 Er1 99.2(2) . .
N6 O5 Er1 98.1(3) . .
N6 O7 Er1 95.8(3) . .
N7 O8 Er1 94.3(3) . .
N7 O10 Er1 96.3(3) . .

loop_
_geom_bond_atom_site_label_1
_geom_bond_atom_site_label_2
_geom_bond_distance
_geom_bond_site_symmetry_2
C1 H1A 0.9300 .
C1 H1B 0.9300 .
C1 C2 1.244(12) .
C2 H2 0.9300 .
C2 C3 1.517(11) .
C3 C4 1.383(9) .
C3 C8 1.381(9) .
C4 H4 0.9300 .
C4 C5 1.367(8) .
C5 H5 0.9300 .
C5 C6 1.392(7) .
C6 C7 1.386(8) .
C6 C9 1.507(8) .
C7 H7 0.9300 .
C7 C8 1.397(10) .
C8 H8 0.9300 .
C9 H9A 0.9700 .
C9 H9B 0.9700 .
C9 N8 1.475(6) .
C10 C11 1.392(6) .
C10 C15 1.389(6) .
C10 N8 1.391(5) .
C11 H11 0.9300 .
C11 C12 1.375(8) .
C12 H12 0.9300 .
C12 C13 1.394(8) .
C13 H13 0.9300 .
C13 C14 1.377(7) .
C14 H14 0.9300 .
C14 C15 1.393(6) .
C15 N1 1.408(5) .
C16 C17 1.484(6) .
C16 N1 1.321(5) .
C16 N8 1.351(6) .
C17 H17A 0.9700 .
C17 H17B 0.9700 .
C17 N2 1.473(6) .
C18 H18A 0.9700 .
C18 H18B 0.9700 .
C18 C19 1.495(7) .
C18 N2 1.474(5) .
C19 C20 1.388(7) .
C19 N4 1.352(6) .
C20 H20 0.9300 .
C20 C21 1.368(9) .
C21 H21 0.9300 .
C21 C22 1.369(9) .
C22 H22 0.9300 .
C22 C23 1.368(8) .
C23 H23 0.9300 .
C23 N4 1.360(7) .
C24 H24A 0.9700 .
C24 H24B 0.9700 .
C24 C25 1.500(8) .
C24 N2 1.481(7) .
C25 C26 1.389(7) .
C25 N3 1.346(6) .
C26 H26 0.9300 .
C26 C27 1.386(10) .
C27 H27 0.9300 .
C27 C28 1.360(10) .
C28 H28 0.9300 .
C28 C29 1.372(8) .
C29 H29 0.9300 .
C29 N3 1.343(7) .
Er1 N1 2.516(4) .
Er1 N2 2.602(3) .
Er1 N3 2.590(4) .
Er1 N4 2.538(4) .
Er1 N6 2.906(4) .
Er1 N7 2.824(4) .
Er1 O2 2.548(3) .
Er1 O4 2.437(3) .
Er1 O5 2.446(4) .
Er1 O7 2.494(3) .
Er1 O8 2.435(3) .
Er1 O10 2.386(3) .
N5 O2 1.257(5) .
N5 O3 1.215(5) .
N5 O4 1.254(5) .
N6 O5 1.262(5) .
N6 O6 1.206(6) .
N6 O7 1.261(5) .
N7 O8 1.261(6) .
N7 O9 1.239(13) .
N7 O9A 1.227(10) .
N7 O10 1.273(6) .

loop_
_geom_torsion_atom_site_label_1
_geom_torsion_atom_site_label_2
_geom_torsion_atom_site_label_3
_geom_torsion_atom_site_label_4
_geom_torsion
_geom_torsion_site_symmetry_1
_geom_torsion_site_symmetry_2
_geom_torsion_site_symmetry_3
_geom_torsion_site_symmetry_4
C1 C2 C3 C4 -177.2(9) . . . .
C1 C2 C3 C8 0.6(14) . . . .
C2 C3 C4 C5 177.4(6) . . . .
C2 C3 C8 C7 -177.6(6) . . . .
C3 C4 C5 C6 0.3(9) . . . .
C4 C3 C8 C7 0.3(9) . . . .
C4 C5 C6 C7 0.2(8) . . . .
C4 C5 C6 C9 -178.5(5) . . . .
C5 C6 C7 C8 -0.5(8) . . . .
C5 C6 C9 N8 103.8(5) . . . .
C6 C7 C8 C3 0.2(9) . . . .
C6 C9 N8 C10 -72.9(6) . . . .
C6 C9 N8 C16 97.7(6) . . . .
C7 C6 C9 N8 -74.8(6) . . . .
C8 C3 C4 C5 -0.5(9) . . . .
C9 C6 C7 C8 178.2(5) . . . .
C10 C11 C12 C13 -0.3(9) . . . .
C10 C15 N1 C16 -1.6(5) . . . .
C10 C15 N1 Er1 172.7(3) . . . .
C11 C10 C15 C14 2.8(8) . . . .
C11 C10 C15 N1 -178.4(5) . . . .
C11 C10 N8 C9 -8.6(9) . . . .
C11 C10 N8 C16 179.2(6) . . . .
C11 C12 C13 C14 0.1(10) . . . .
C12 C13 C14 C15 1.4(9) . . . .
C13 C14 C15 C10 -2.8(8) . . . .
C13 C14 C15 N1 178.7(5) . . . .
C14 C15 N1 C16 177.0(5) . . . .
C14 C15 N1 Er1 -8.7(8) . . . .
C15 C10 C11 C12 -1.2(8) . . . .
C15 C10 N8 C9 171.4(5) . . . .
C15 C10 N8 C16 -0.8(5) . . . .
C16 C17 N2 C18 -157.4(4) . . . .
C16 C17 N2 C24 81.3(5) . . . .
C16 C17 N2 Er1 -37.5(5) . . . .
C17 C16 N1 C15 177.2(4) . . . .
C17 C16 N1 Er1 1.6(6) . . . .
C17 C16 N8 C9 12.0(8) . . . .
C17 C16 N8 C10 -176.1(5) . . . .
C18 C19 C20 C21 -177.8(5) . . . .
C18 C19 N4 C23 -179.4(5) . . . .
C18 C19 N4 Er1 13.4(5) . . . .
C19 C18 N2 C17 72.1(5) . . . .
C19 C18 N2 C24 -168.0(4) . . . .
C19 C18 N2 Er1 -50.6(4) . . . .
C19 C20 C21 C22 -2.6(9) . . . .
C20 C19 N4 C23 1.7(7) . . . .
C20 C19 N4 Er1 -165.5(4) . . . .
C20 C21 C22 C23 1.4(10) . . . .
C21 C22 C23 N4 1.5(10) . . . .
C22 C23 N4 C19 -3.0(8) . . . .
C22 C23 N4 Er1 163.6(5) . . . .
C24 C25 C26 C27 177.4(5) . . . .
C24 C25 N3 C29 -178.1(5) . . . .
C24 C25 N3 Er1 9.2(5) . . . .
C25 C24 N2 C17 -175.9(4) . . . .
C25 C24 N2 C18 64.6(5) . . . .
C25 C24 N2 Er1 -53.5(4) . . . .
C25 C26 C27 C28 1.6(10) . . . .
C26 C25 N3 C29 1.7(7) . . . .
C26 C25 N3 Er1 -171.1(4) . . . .
C26 C27 C28 C29 -0.4(10) . . . .
C27 C28 C29 N3 -0.3(10) . . . .
C28 C29 N3 C25 -0.3(8) . . . .
C28 C29 N3 Er1 171.8(5) . . . .
N1 C16 C17 N2 25.0(7) . . . .
N1 C16 N8 C9 -172.1(5) . . . .
N1 C16 N8 C10 -0.3(6) . . . .
N2 C18 C19 C20 -154.7(4) . . . .
N2 C18 C19 N4 26.4(6) . . . .
N2 C24 C25 C26 -148.8(5) . . . .
N2 C24 C25 N3 30.9(6) . . . .
N3 C25 C26 C27 -2.3(8) . . . .
N4 C19 C20 C21 1.0(8) . . . .
N8 C10 C11 C12 178.9(5) . . . .
N8 C10 C15 C14 -177.3(4) . . . .
N8 C10 C15 N1 1.5(5) . . . .
N8 C16 C17 N2 -159.5(4) . . . .
N8 C16 N1 C15 1.2(5) . . . .
N8 C16 N1 Er1 -174.3(3) . . . .
O2 N5 O4 Er1 6.9(4) . . . .
O3 N5 O2 Er1 173.3(4) . . . .
O3 N5 O4 Er1 -172.9(4) . . . .
O4 N5 O2 Er1 -6.6(4) . . . .
O5 N6 O7 Er1 -0.9(5) . . . .
O6 N6 O5 Er1 -178.8(5) . . . .
O6 N6 O7 Er1 178.8(6) . . . .
O7 N6 O5 Er1 0.9(5) . . . .
O8 N7 O10 Er1 -4.9(4) . . . .
O9 N7 O8 Er1 170(4) . . . .
O9 N7 O10 Er1 -171(4) . . . .
O9A N7 O8 Er1 -165(2) . . . .
O9A N7 O10 Er1 164(3) . . . .
O10 N7 O8 Er1 4.8(4) . . . .
